data_7044342
loop_
_publ_author_name
'Brown, Asha'
'Mennie, Katrina M.'
'Mason, Owen'
'White, Nicholas G.'
'Beer, Paul D.'

_publ_section_title
;
 Copper(ii)-directed synthesis of neutral heteroditopic [2]rotaxane
 ion-pair host systems incorporating hydrogen and halogen bonding anion
 binding cavities
;
_journal_name_full 'Dalton Trans.'
_journal_paper_doi 10.1039/C7DT02832F
_journal_year 2017
_chemical_compound_source synthesised
_chemical_formula_moiety 'C39 H45 Cu N6 O8 I, 2(Cl O4), 0.45(H2 O)'
_chemical_formula_sum 'C39 H45.9 Cl2 Cu I N6 O16.45'
_chemical_formula_weight 1123.33
_space_group_IT_number 14
_symmetry_cell_setting monoclinic
_symmetry_space_group_name_Hall '-P 2ybc'
_symmetry_space_group_name_H-M 'P 1 21/c 1'
_atom_sites_solution_hydrogens difmap
_atom_sites_solution_primary other
_audit_update_record
;
2017-07-06 deposited with the CCDC.
2017-09-12 downloaded from the CCDC.
;
_cell_angle_alpha 90
_cell_angle_beta 98.2505(15)
_cell_angle_gamma 90
_cell_formula_units_Z 4
_cell_length_a 11.1228(2)
_cell_length_b 13.2793(2)
_cell_length_c 33.7959(6)
_cell_measurement_reflns_used 11408
_cell_measurement_temperature 100
_cell_measurement_theta_max 24
_cell_measurement_theta_min 2
_cell_volume 4940.09(15)
_computing_cell_refinement 'CrysAlis, (Oxford Diffraction, 2002)'
_computing_data_collection 'SuperNova, (Oxford Diffraction, 2010)'
_computing_data_reduction 'CrysAlis, (Oxford Diffraction, 2002)'
_computing_publication_material 'CRYSTALS (Betteridge et al., 2003)'
_computing_structure_refinement 'CRYSTALS (Betteridge et al., 2003)'
_computing_structure_solution 'Superflip (Palatinus & Chapuis, 2007)'
_diffrn_ambient_temperature 100
_diffrn_measured_fraction_theta_full 0.935
_diffrn_measured_fraction_theta_max 0.901
_diffrn_measurement_device 'CrystalLogic Kappa (3 circle)'
_diffrn_measurement_device_type 'Rigaku Saturn724+ (2x2 bin mode)'
_diffrn_measurement_method 'profile data from \w-scans'
_diffrn_radiation_monochromator Synchrotron
_diffrn_radiation_type Synchrotron
_diffrn_radiation_wavelength 0.68890
_diffrn_reflns_av_R_equivalents 0.077
_diffrn_reflns_limit_h_max 14
_diffrn_reflns_limit_h_min -13
_diffrn_reflns_limit_k_max 16
_diffrn_reflns_limit_k_min 0
_diffrn_reflns_limit_l_max 42
_diffrn_reflns_limit_l_min 0
_diffrn_reflns_number 59945
_diffrn_reflns_theta_full 25.013
_diffrn_reflns_theta_max 26.330
_diffrn_reflns_theta_min 1.599
_diffrn_standards_number 0
_exptl_absorpt_coefficient_mu 1.247
_exptl_absorpt_correction_T_max 1.00
_exptl_absorpt_correction_T_min 0.704
_exptl_absorpt_correction_type multi-scan
_exptl_absorpt_process_details 'CrysAlis, (Oxford Diffraction, 2002)'
_exptl_crystal_colour blue
_exptl_crystal_density_diffrn 1.510
_exptl_crystal_density_meas ?
_exptl_crystal_density_method 'not measured'
_exptl_crystal_description block
_exptl_crystal_F_000 2278.107
_exptl_crystal_recrystallization_method 'Re-crystallisation from solvent: acetonitrile, di-isopropyl ether'
_exptl_crystal_size_max 0.05
_exptl_crystal_size_mid 0.04
_exptl_crystal_size_min 0.02
_platon_squeeze_details
;
The discrete Fourier transform of the void region were treated as 
contributions to the A and B parts of the calculated structure factors.
;
_refine_diff_density_max 1.33
_refine_diff_density_min -1.00
_refine_ls_extinction_method None
_refine_ls_goodness_of_fit_ref 0.9746
_refine_ls_hydrogen_treatment constr
_refine_ls_matrix_type full
_refine_ls_number_parameters 754
_refine_ls_number_reflns 7709
_refine_ls_number_restraints 863
_refine_ls_R_factor_all 0.0681
_refine_ls_R_factor_gt 0.0553
_refine_ls_shift/su_max 0.0035371
_refine_ls_shift/su_mean 0.0000804
_refine_ls_structure_factor_coef Fsqd
_refine_ls_weighting_details
;
 Method, part 1, Chebychev polynomial, (Watkin, 1994, Prince, 1982) 
 [weight] = 1.0/[A~0~*T~0~(x)+A~1~*T~1~(x) ... +A~n-1~]*T~n-1~(x)] 
 where A~i~ are the Chebychev coefficients listed below and x= Fcalc/Fmax 
 Method = Robust Weighting (Prince, 1982) 
 W = [weight] * [1-(deltaF/6*sigmaF)^2^]^2^ 
 A~i~ are: 
 0.209E+04 0.321E+04 0.193E+04 739. 129. 
;
_refine_ls_weighting_scheme calc
_refine_ls_wR_factor_all 0.1288
_refine_ls_wR_factor_gt 0.1173
_refine_ls_wR_factor_ref 0.1288
_reflns_limit_h_max 14
_reflns_limit_h_min -13
_reflns_limit_k_max 16
_reflns_limit_k_min 0
_reflns_limit_l_max 42
_reflns_limit_l_min 0
_reflns_number_gt 6311
_reflns_number_total 9986
_reflns_threshold_expression I>2.0\s(I)
_oxford_diffrn_Wilson_B_factor 2.84
_oxford_diffrn_Wilson_scale 0.27
_oxford_refine_ls_r_factor_ref 0.0681
_oxford_refine_ls_scale 2.123(12)
_oxford_reflns_number_all 7709
_oxford_reflns_threshold_expression_ref I>-3.0\s(I)
_cod_data_source_file c7dt02832f2.cif
_cod_data_source_block pseudorotaxane-3-4-Cu2ClO4
_cod_depositor_comments
;
The following automatic conversions were performed:

'_atom_sites_solution_primary' value 'Other' changed to 'other'
according to
/home/data/users/saulius/crontab/automatic-downloads/rss-feeds/RSC/lib/dictionaries/cif_core.dic
dictionary named 'cif_core.dic' version 2.4.2 from 2011-04-26.

'_exptl_crystal_density_meas' value 'not measured' was changed to '?'
- the value is perceived as not measured.

Automatic conversion script
Id: cif_fix_values 4973 2017-02-22 13:04:09Z antanas 
;
_cod_original_sg_symbol_H-M 'P 21/c '
_cod_original_formula_sum 'C39.00 H45.90 Cl2.00 Cu1 I1 N6 O16.45'
_cod_database_code 7044342

loop_
_symmetry_equiv_pos_as_xyz
x,y,z
-x,-y,-z
x,-y+1/2,z+1/2
-x,y+1/2,-z+1/2

loop_
_atom_site_label
_atom_site_type_symbol
_atom_site_fract_x
_atom_site_fract_y
_atom_site_fract_z
_atom_site_U_iso_or_equiv
_atom_site_occupancy
_atom_site_adp_type
_atom_site_refinement_flags_posn
_atom_site_refinement_flags_adp
_atom_site_refinement_flags_occupancy
_atom_site_disorder_assembly
_atom_site_disorder_group
C1 C 0.3253(5) 0.6494(4) 0.40035(17) 0.0377 1.0000 Uani D U . . .
C2 C 0.4472(5) 0.6494(4) 0.39583(16) 0.0391 1.0000 Uani D U . . .
C3 C 0.4803(6) 0.6076(5) 0.36127(18) 0.0518 1.0000 Uani D U . . .
C4 C 0.3955(6) 0.5637(6) 0.33322(19) 0.0562 1.0000 Uani D U . . .
C5 C 0.2757(6) 0.5629(5) 0.33789(18) 0.0489 1.0000 Uani D U . . .
C6 C 0.2392(5) 0.6071(5) 0.37141(17) 0.0422 1.0000 Uani D U . . .
C7 C 0.1057(5) 0.6108(5) 0.37365(19) 0.0461 1.0000 Uani D U . . .
O8 O 0.0348(4) 0.5486(4) 0.35596(14) 0.0583 1.0000 Uani . . . . .
N9 N 0.0697(5) 0.6843(5) 0.39634(18) 0.0544 1.0000 Uani . . . . .
C10 C -0.0555(6) 0.7005(6) 0.4015(2) 0.0571 1.0000 Uani . . . . .
C11 C -0.0661(6) 0.7445(5) 0.4416(2) 0.0488 1.0000 Uani . . . . .
H11 H 0.3013 0.6782 0.4227 0.0452 1.0000 Uiso R . . . .
O12 O -0.0375(4) 0.6693(3) 0.47065(12) 0.0482 1.0000 Uani D . . . .
C13 C -0.0576(5) 0.6867(2) 0.50931(11) 0.0449 1.0000 Uani D . . . .
C14 C -0.0571(5) 0.6078(3) 0.53533(14) 0.0471 1.0000 Uani D . . . .
C15 C -0.0817(5) 0.6252(3) 0.57360(13) 0.0489 1.0000 Uani D . . . .
C16 C -0.1041(5) 0.7219(4) 0.58645(10) 0.0510 1.0000 Uani D U . . .
C17 C -0.1027(6) 0.8008(3) 0.55991(14) 0.0535 1.0000 Uani D . . . .
C18 C -0.0790(6) 0.7846(3) 0.52161(13) 0.0498 1.0000 Uani D . . . .
C19 C -0.1354(5) 0.7388(5) 0.62810(13) 0.0630 1.0000 Uani D U . . .
N20 N -0.0566(4) 0.6867(4) 0.66058(12) 0.0593 1.0000 Uani D U . . .
C21 C -0.1200(6) 0.6878(6) 0.69595(19) 0.0737 0.454(8) Uani D U P 2 1
C22 C -0.0708(7) 0.7737(11) 0.7224(3) 0.0794 0.454(8) Uani D U P 2 1
N23 N 0.0611(6) 0.7682(8) 0.7249(5) 0.0722 0.454(8) Uani D U P 2 1
C24 C 0.1162(9) 0.8630(8) 0.7402(4) 0.0725 0.454(8) Uani D U P 2 1
C25 C 0.2509(8) 0.8515(11) 0.7393(3) 0.0684 0.454(8) Uani D U P 2 1
N26 N 0.2690(8) 0.8163(13) 0.6988(2) 0.0575 0.454(8) Uani D U P 2 1
C27 C 0.3965(10) 0.7808(13) 0.7015(2) 0.0580 0.454(8) Uani D U P 2 1
C28 C 0.4460(12) 0.7717(11) 0.6614(3) 0.0513 0.454(8) Uani D U P 2 1
C29 C 0.4843(18) 0.6792(9) 0.6481(3) 0.0521 0.454(8) Uani D U P 2 1
C30 C 0.518(2) 0.6691(7) 0.6102(4) 0.0553 0.454(8) Uani D . P 2 1
C31 C 0.518(2) 0.7530(5) 0.5860(3) 0.0572 0.454(8) Uani D . P 2 1
H31 H 0.5608 0.6090 0.3573 0.0611 1.0000 Uiso R . . . .
C32 C 0.486(2) 0.8472(7) 0.5995(4) 0.0560 0.454(8) Uani D . P 2 1
C33 C 0.4485(17) 0.8552(9) 0.6369(3) 0.0520 0.454(8) Uani D U P 2 1
O34 O 0.5551(4) 0.7441(3) 0.54845(11) 0.0468 1.0000 Uani D . . . .
C35 C 0.5678(6) 0.8251(5) 0.5224(2) 0.0479 1.0000 Uani . . . . .
C36 C 0.6118(6) 0.7859(5) 0.4854(2) 0.0506 1.0000 Uani . . . . .
N37 N 0.5192(4) 0.7354(4) 0.45864(15) 0.0416 1.0000 Uani . . . . .
C38 C 0.5449(5) 0.6952(4) 0.42496(17) 0.0390 1.0000 Uani D U . . .
O39 O 0.6508(4) 0.6953(4) 0.41771(14) 0.0511 1.0000 Uani . . . . .
N40 N 0.1832(4) 0.6766(4) 0.62771(15) 0.0372 1.0000 Uani . . . . .
C41 C 0.1913(5) 0.7327(4) 0.59540(17) 0.0348 1.0000 Uani . . . . .
H41 H 0.4197 0.5331 0.3110 0.0662 1.0000 Uiso R . . . .
C42 C 0.2308(5) 0.6944(4) 0.56157(17) 0.0352 1.0000 Uani . . . . .
C43 C 0.2625(5) 0.5936(4) 0.56168(16) 0.0321 1.0000 Uani . . . . .
C44 C 0.2543(5) 0.5341(4) 0.59451(17) 0.0343 1.0000 Uani . . . . .
C45 C 0.2140(5) 0.5793(4) 0.62730(16) 0.0325 1.0000 Uani . . . . .
I46 I 0.33156(4) 0.53223(3) 0.512539(11) 0.0371 1.0000 Uani . . . . .
C47 C 0.2087(5) 0.5254(5) 0.66573(18) 0.0406 1.0000 Uani . . . . .
O48 O 0.1748(4) 0.5669(4) 0.69437(12) 0.0487 1.0000 Uani . . . . .
O49 O 0.2475(4) 0.4325(3) 0.66537(13) 0.0478 1.0000 Uani . . . . .
C50 C 0.2434(9) 0.3754(7) 0.7021(2) 0.0788 1.0000 Uani . . . . .
C51 C 0.1572(6) 0.8404(5) 0.5998(2) 0.0449 1.0000 Uani . . . . .
H51 H 0.2184 0.5338 0.3186 0.0579 1.0000 Uiso R . . . .
O52 O 0.1191(4) 0.8716(3) 0.62942(14) 0.0533 1.0000 Uani . . . . .
O53 O 0.1723(4) 0.8941(3) 0.56834(14) 0.0527 1.0000 Uani . . . . .
C54 C 0.1408(8) 1.0001(5) 0.5695(3) 0.0704 1.0000 Uani . . . . .
Cu55 Cu 0.12235(8) 0.73556(7) 0.67658(2) 0.0487 1.0000 Uani . U . . .
Cl56 Cl 0.24508(15) 0.90327(11) 0.45424(5) 0.0485 1.0000 Uani . . . . .
O57 O 0.1707(5) 0.8905(4) 0.41562(16) 0.0669 1.0000 Uani . . . . .
O58 O 0.2602(4) 0.8067(3) 0.47375(13) 0.0452 1.0000 Uani . . . . .
O59 O 0.1874(7) 0.9710(4) 0.4773(2) 0.1031 1.0000 Uani . . . . .
O60 O 0.3618(5) 0.9409(4) 0.44810(17) 0.0671 1.0000 Uani . . . . .
Cl61 Cl 0.4129(9) 0.1227(6) 0.7418(2) 0.1057 0.456(10) Uani D . P 1 1
O62 O 0.5225(12) 0.0827(10) 0.7644(4) 0.0958 0.456(10) Uani D . P 1 1
O63 O 0.4344(17) 0.1428(13) 0.7020(3) 0.1370 0.456(10) Uani D . P 1 1
O64 O 0.3802(15) 0.2136(9) 0.7597(4) 0.1174 0.456(10) Uani D . P 1 1
O65 O 0.3131(12) 0.0547(10) 0.7418(4) 0.1114 0.456(10) Uani D . P 1 1
H91 H 0.1224 0.7276 0.4062 0.0649 1.0000 Uiso R . . . .
H101 H -0.0990 0.6370 0.3984 0.0671 1.0000 Uiso R . . . .
H102 H -0.0914 0.7466 0.3810 0.0669 1.0000 Uiso R . . . .
H111 H -0.0096 0.8003 0.4471 0.0588 1.0000 Uiso R . . . .
H112 H -0.1481 0.7681 0.4423 0.0590 1.0000 Uiso R . . . .
C121 C -0.1133(6) 0.6993(9) 0.69773(18) 0.0846 0.546(8) Uani D U P 2 2
C122 C -0.0184(7) 0.6780(7) 0.73320(19) 0.0845 0.546(8) Uani D U P 2 2
N123 N 0.0747(9) 0.7558(7) 0.7327(4) 0.0777 0.546(8) Uani D U P 2 2
C124 C 0.1816(8) 0.7314(9) 0.7618(2) 0.0756 0.546(8) Uani D U P 2 2
C125 C 0.2848(9) 0.7919(9) 0.7495(2) 0.0707 0.546(8) Uani D U P 2 2
N126 N 0.2977(11) 0.7651(8) 0.7078(3) 0.0609 0.546(8) Uani D U P 2 2
C127 C 0.3807(15) 0.8399(9) 0.6937(3) 0.0714 0.546(8) Uani D U P 2 2
C128 C 0.4256(12) 0.8144(8) 0.6543(3) 0.0580 0.546(8) Uani D U P 2 2
C129 C 0.4741(14) 0.7198(8) 0.6485(3) 0.0518 0.546(8) Uani D U P 2 2
C130 C 0.5220(15) 0.6974(6) 0.6140(3) 0.0468 0.546(8) Uani D U P 2 2
C131 C 0.5185(15) 0.7689(5) 0.5845(2) 0.0466 0.546(8) Uani D U P 2 2
C132 C 0.4751(18) 0.8656(6) 0.5903(3) 0.0541 0.546(8) Uani D U P 2 2
C133 C 0.4282(14) 0.8869(7) 0.6249(3) 0.0584 0.546(8) Uani D U P 2 2
H141 H -0.0404 0.5433 0.5273 0.0559 1.0000 Uiso R . . . .
H151 H -0.0819 0.5710 0.5911 0.0578 1.0000 Uiso R . . . .
Cl161 Cl 0.4061(8) 0.1004(5) 0.7278(2) 0.1101 0.544(10) Uani D . P 1 2
O162 O 0.5040(13) 0.0426(11) 0.7474(4) 0.1252 0.544(10) Uani D . P 1 2
O163 O 0.4506(12) 0.1936(7) 0.7133(4) 0.0962 0.544(10) Uani D . P 1 2
O164 O 0.3225(13) 0.1214(11) 0.7547(4) 0.1237 0.544(10) Uani D . P 1 2
O165 O 0.3456(13) 0.0441(9) 0.6947(3) 0.1331 0.544(10) Uani D . P 1 2
H171 H -0.1174 0.8657 0.5685 0.0630 1.0000 Uiso R . . . .
H181 H -0.0786 0.8386 0.5039 0.0590 1.0000 Uiso R . . . .
H191 H -0.1286 0.8105 0.6338 0.0759 1.0000 Uiso R . . . .
H192 H -0.2185 0.7175 0.6285 0.0761 1.0000 Uiso R . . . .
H211 H -0.2070 0.6948 0.6882 0.0890 0.454(8) Uiso R . P 2 1
H212 H -0.1033 0.6255 0.7105 0.0889 0.454(8) Uiso R . P 2 1
H221 H -0.0736 0.7477 0.7487 0.1210 0.454(8) Uiso R . P 2 1
H222 H -0.1054 0.8367 0.7127 0.1210 0.454(8) Uiso R . P 2 1
H231 H 0.0860 0.7205 0.7429 0.1071 0.454(8) Uiso R . P 2 1
H241 H 0.0799 0.9244 0.7285 0.1079 0.454(8) Uiso R . P 2 1
H242 H 0.1097 0.8449 0.7673 0.1081 0.454(8) Uiso R . P 2 1
H251 H 0.2867 0.8059 0.7597 0.1019 0.454(8) Uiso R . P 2 1
H252 H 0.2744 0.9203 0.7357 0.1021 0.454(8) Uiso R . P 2 1
H261 H 0.2654 0.8751 0.6827 0.0733 0.453(8) Uiso R . P 2 1
H271 H 0.4001 0.7145 0.7137 0.0719 0.454(8) Uiso R . P 2 1
H272 H 0.4484 0.8263 0.7185 0.0718 0.454(8) Uiso R . P 2 1
H291 H 0.4877 0.6234 0.6648 0.0620 0.454(8) Uiso R . P 2 1
H301 H 0.5411 0.6069 0.6013 0.0658 0.454(8) Uiso R . P 2 1
H321 H 0.4893 0.9040 0.5837 0.0649 0.454(8) Uiso R . P 2 1
H331 H 0.4256 0.9180 0.6455 0.0610 0.454(8) Uiso R . P 2 1
H351 H 0.6259 0.8730 0.5357 0.0571 1.0000 Uiso R . . . .
H352 H 0.4897 0.8579 0.5149 0.0569 1.0000 Uiso R . . . .
H361 H 0.6793 0.7400 0.4930 0.0607 1.0000 Uiso R . . . .
H362 H 0.6405 0.8427 0.4715 0.0609 1.0000 Uiso R . . . .
H371 H 0.4450 0.7471 0.4609 0.0488 1.0000 Uiso R . . . .
H421 H 0.2349 0.7348 0.5395 0.0419 1.0000 Uiso R . . . .
H441 H 0.2753 0.4663 0.5954 0.0409 1.0000 Uiso R . . . .
H501 H 0.2907 0.4103 0.7244 0.1149 1.0000 Uiso R . . . .
H502 H 0.2769 0.3100 0.7003 0.1148 1.0000 Uiso R . . . .
H503 H 0.1618 0.3700 0.7074 0.1149 1.0000 Uiso R . . . .
H541 H 0.1586 1.0327 0.5455 0.1041 1.0000 Uiso R . . . .
H542 H 0.1872 1.0306 0.5924 0.1038 1.0000 Uiso R . . . .
H543 H 0.0551 1.0068 0.5710 0.1040 1.0000 Uiso R . . . .
H1211 H -0.1519 0.7621 0.6994 0.1239 0.546(8) Uiso R . P 2 2
H1212 H -0.1535 0.6329 0.6950 0.1239 0.546(8) Uiso R . P 2 2
H1221 H 0.0045 0.6084 0.7380 0.1221 0.546(8) Uiso R . P 2 2
H1222 H -0.0511 0.7163 0.7532 0.1220 0.546(8) Uiso R . P 2 2
H1231 H 0.0446 0.8163 0.7352 0.1150 0.546(8) Uiso R . P 2 2
H1241 H 0.1515 0.7746 0.7809 0.1120 0.546(8) Uiso R . P 2 2
H1242 H 0.1994 0.6622 0.7675 0.1120 0.546(8) Uiso R . P 2 2
H1251 H 0.2641 0.8636 0.7506 0.0840 0.546(8) Uiso R . P 2 2
H1252 H 0.3577 0.7790 0.7675 0.0840 0.546(8) Uiso R . P 2 2
H1261 H 0.3409 0.7033 0.7098 0.0770 0.547(8) Uiso R . P 2 2
H1271 H 0.4526 0.8470 0.7143 0.0869 0.546(8) Uiso R . P 2 2
H1272 H 0.3382 0.9027 0.6907 0.0871 0.546(8) Uiso R . P 2 2
H1291 H 0.4764 0.6712 0.6685 0.0600 0.546(8) Uiso R . P 2 2
H1301 H 0.5556 0.6347 0.6106 0.0560 0.546(8) Uiso R . P 2 2
H1321 H 0.4769 0.9148 0.5709 0.0649 0.546(8) Uiso R . P 2 2
H1331 H 0.3976 0.9508 0.6284 0.0699 0.546(8) Uiso R . P 2 2
H201 H -0.0528 0.6182 0.6527 0.0720 0.454(8) Uiso R . P 2 1
H202 H -0.0551 0.6169 0.6539 0.0720 0.546(8) Uiso R . P 2 2
O66 O 0.2957(11) 0.1481(9) 0.6333(4) 0.0757 0.454(16) Uani . . P 3 1
H661 H 0.3448 0.1467 0.6573 0.1003 0.450(16) Uiso R . P 3 1
H662 H 0.3250 0.1920 0.6164 0.1003 0.450(16) Uiso R . P 3 1

loop_
_atom_site_aniso_label
_atom_site_aniso_U_11
_atom_site_aniso_U_22
_atom_site_aniso_U_33
_atom_site_aniso_U_23
_atom_site_aniso_U_13
_atom_site_aniso_U_12
C1 0.043(2) 0.032(3) 0.042(3) 0.003(2) 0.019(2) 0.001(2)
C2 0.041(2) 0.038(3) 0.042(3) 0.009(2) 0.016(2) 0.011(2)
C3 0.048(3) 0.069(5) 0.042(3) 0.007(3) 0.015(2) 0.025(3)
C4 0.060(3) 0.074(5) 0.036(3) 0.000(3) 0.013(2) 0.028(3)
C5 0.057(3) 0.056(4) 0.033(3) 0.005(3) 0.006(2) 0.014(3)
C6 0.049(2) 0.042(3) 0.038(3) 0.007(2) 0.013(2) 0.001(3)
C7 0.048(2) 0.050(4) 0.042(3) 0.007(3) 0.012(3) -0.008(3)
O8 0.056(3) 0.063(3) 0.055(3) -0.008(2) 0.005(2) -0.011(3)
N9 0.041(3) 0.059(4) 0.067(4) -0.011(3) 0.019(3) -0.015(3)
C10 0.040(4) 0.071(5) 0.064(5) -0.007(4) 0.019(3) -0.011(3)
C11 0.035(3) 0.055(4) 0.058(4) -0.001(3) 0.012(3) -0.003(3)
O12 0.044(3) 0.043(3) 0.060(3) -0.007(2) 0.016(2) -0.002(2)
C13 0.027(3) 0.047(4) 0.061(4) -0.008(3) 0.006(3) 0.001(3)
C14 0.036(3) 0.046(4) 0.060(4) -0.008(3) 0.010(3) -0.004(3)
C15 0.034(3) 0.049(4) 0.065(4) 0.002(3) 0.011(3) -0.004(3)
C16 0.032(3) 0.058(4) 0.064(4) -0.015(3) 0.008(3) 0.003(3)
C17 0.040(4) 0.048(4) 0.070(5) -0.012(4) 0.001(3) 0.007(3)
C18 0.044(4) 0.046(4) 0.060(4) -0.006(3) 0.006(3) 0.005(3)
C19 0.046(3) 0.074(5) 0.072(4) -0.012(3) 0.021(3) 0.002(3)
N20 0.0457(19) 0.079(4) 0.059(3) -0.011(3) 0.0247(19) -0.006(2)
C21 0.061(7) 0.102(10) 0.066(5) -0.020(6) 0.035(5) -0.021(8)
C22 0.073(6) 0.105(10) 0.071(8) -0.030(7) 0.047(6) -0.018(7)
N23 0.072(5) 0.098(8) 0.054(6) -0.034(6) 0.035(5) -0.025(6)
C24 0.086(6) 0.094(8) 0.044(6) -0.031(5) 0.032(6) -0.023(6)
C25 0.081(5) 0.084(9) 0.043(6) -0.018(5) 0.020(5) -0.027(6)
N26 0.061(4) 0.073(8) 0.042(5) -0.011(5) 0.019(4) -0.020(4)
C27 0.062(4) 0.066(10) 0.047(7) -0.001(7) 0.011(6) -0.018(6)
C28 0.047(6) 0.057(7) 0.051(6) -0.005(5) 0.009(5) -0.012(6)
C29 0.045(7) 0.055(7) 0.055(6) -0.012(5) 0.004(5) -0.019(6)
C30 0.047(6) 0.062(7) 0.055(6) -0.020(5) 0.001(5) -0.020(7)
C31 0.043(3) 0.069(4) 0.060(4) -0.018(3) 0.009(3) -0.019(3)
C32 0.052(7) 0.068(6) 0.050(6) -0.007(5) 0.011(6) -0.016(6)
C33 0.047(7) 0.063(7) 0.048(6) -0.003(5) 0.012(6) -0.010(6)
O34 0.039(2) 0.047(3) 0.056(3) -0.011(2) 0.014(2) -0.006(2)
C35 0.042(4) 0.038(4) 0.066(4) -0.012(3) 0.012(3) -0.006(3)
C36 0.039(4) 0.050(4) 0.067(4) -0.006(3) 0.021(3) -0.007(3)
N37 0.031(3) 0.046(3) 0.051(3) -0.006(2) 0.016(2) -0.001(2)
C38 0.033(3) 0.038(3) 0.050(3) 0.011(2) 0.019(2) 0.008(2)
O39 0.043(3) 0.055(3) 0.060(3) 0.003(2) 0.021(2) 0.004(2)
N40 0.029(3) 0.043(3) 0.042(3) -0.008(2) 0.010(2) -0.004(2)
C41 0.028(3) 0.038(3) 0.041(3) -0.005(3) 0.011(2) -0.005(2)
C42 0.033(3) 0.038(3) 0.036(3) 0.001(3) 0.009(2) -0.006(3)
C43 0.024(3) 0.037(3) 0.036(3) -0.003(2) 0.011(2) 0.000(2)
C44 0.029(3) 0.035(3) 0.042(3) -0.003(3) 0.013(2) -0.001(2)
C45 0.023(3) 0.042(3) 0.035(3) 0.001(2) 0.010(2) -0.001(2)
I46 0.0383(2) 0.0399(2) 0.0372(2) -0.00333(17) 0.01877(16) -0.00127(17)
C47 0.028(3) 0.052(4) 0.043(3) 0.003(3) 0.010(3) 0.004(3)
O48 0.046(3) 0.070(3) 0.033(2) -0.004(2) 0.0168(19) 0.003(2)
O49 0.046(3) 0.058(3) 0.044(2) 0.016(2) 0.020(2) 0.015(2)
C50 0.100(7) 0.084(6) 0.059(5) 0.031(4) 0.037(5) 0.033(5)
C51 0.042(4) 0.040(4) 0.056(4) -0.008(3) 0.017(3) -0.004(3)
O52 0.055(3) 0.043(3) 0.066(3) -0.016(2) 0.026(2) 0.001(2)
O53 0.062(3) 0.036(2) 0.063(3) 0.000(2) 0.021(2) 0.005(2)
C54 0.097(6) 0.037(4) 0.083(6) 0.001(4) 0.032(5) 0.013(4)
Cu55 0.0483(5) 0.0560(5) 0.0462(5) -0.0160(4) 0.0223(4) -0.0053(4)
Cl56 0.0495(9) 0.0336(8) 0.0662(11) 0.0009(7) 0.0217(8) 0.0024(7)
O57 0.055(3) 0.067(3) 0.076(4) 0.016(3) 0.000(3) -0.012(3)
O58 0.051(3) 0.033(2) 0.057(3) 0.003(2) 0.026(2) 0.0037(19)
O59 0.165(7) 0.059(4) 0.100(5) 0.011(3) 0.072(5) 0.050(4)
O60 0.060(3) 0.048(3) 0.093(4) 0.010(3) 0.008(3) -0.022(2)
Cl61 0.174(7) 0.088(4) 0.064(4) 0.034(3) 0.045(4) 0.039(4)
O62 0.163(9) 0.062(7) 0.075(8) 0.023(6) 0.060(6) 0.057(7)
O63 0.210(11) 0.140(10) 0.071(7) 0.029(8) 0.056(8) 0.031(10)
O64 0.176(11) 0.088(8) 0.090(8) 0.028(6) 0.027(8) 0.055(8)
O65 0.161(10) 0.085(8) 0.089(8) -0.003(7) 0.023(8) 0.041(6)
C121 0.062(4) 0.131(12) 0.071(4) -0.004(6) 0.042(3) -0.013(8)
C122 0.079(6) 0.124(12) 0.059(4) -0.005(7) 0.042(3) -0.009(7)
N123 0.084(5) 0.108(10) 0.046(4) -0.024(7) 0.029(4) -0.009(6)
C124 0.096(7) 0.087(9) 0.048(4) -0.024(6) 0.024(4) -0.002(6)
C125 0.085(6) 0.081(9) 0.048(5) -0.031(6) 0.013(4) -0.003(6)
N126 0.062(3) 0.073(7) 0.049(5) -0.033(5) 0.013(3) -0.013(5)
C127 0.065(7) 0.082(10) 0.070(8) -0.040(7) 0.020(6) -0.023(7)
C128 0.043(6) 0.063(7) 0.068(6) -0.029(5) 0.009(5) -0.010(5)
C129 0.036(6) 0.059(6) 0.062(5) -0.021(5) 0.010(4) -0.015(5)
C130 0.029(5) 0.049(5) 0.064(5) -0.020(4) 0.011(4) -0.018(5)
C131 0.025(3) 0.048(4) 0.069(4) -0.018(3) 0.015(3) -0.018(3)
C132 0.036(6) 0.051(4) 0.076(6) -0.021(4) 0.010(5) -0.012(5)
C133 0.042(6) 0.057(6) 0.077(6) -0.028(4) 0.010(5) -0.011(5)
Cl161 0.171(6) 0.083(4) 0.095(5) 0.013(3) 0.083(4) 0.021(3)
O162 0.180(9) 0.098(9) 0.119(9) 0.030(7) 0.093(7) 0.037(7)
O163 0.143(9) 0.063(6) 0.090(8) 0.007(6) 0.040(7) 0.020(6)
O164 0.146(9) 0.131(9) 0.112(8) 0.005(8) 0.083(7) 0.032(8)
O165 0.199(10) 0.109(8) 0.111(7) -0.006(6) 0.091(7) -0.011(7)
O66 0.071(9) 0.073(9) 0.076(9) 0.029(7) -0.014(6) -0.026(7)

loop_
_atom_type_symbol
_atom_type_scat_dispersion_real
_atom_type_scat_dispersion_imag
_atom_type_scat_Cromer_Mann_a1
_atom_type_scat_Cromer_Mann_b1
_atom_type_scat_Cromer_Mann_a2
_atom_type_scat_Cromer_Mann_b2
_atom_type_scat_Cromer_Mann_a3
_atom_type_scat_Cromer_Mann_b3
_atom_type_scat_Cromer_Mann_a4
_atom_type_scat_Cromer_Mann_b4
_atom_type_scat_Cromer_Mann_c
_atom_type_scat_source
C 0.0020 0.0020 2.3100 20.8439 1.0200 10.2075 1.5886 0.5687 0.8650 51.6512 0.2156 'International Tables Vol C 4.2.6.8 and 6.1.1.4'
H 0.0000 0.0000 0.4930 10.5109 0.3229 26.1257 0.1402 3.1424 0.0408 57.7998 0.0030 'International Tables Vol C 4.2.6.8 and 6.1.1.4'
Cl 0.1250 0.1500 11.4604 0.0104 7.1964 1.1662 6.2556 18.5194 1.6455 47.7784 -9.5574 'International Tables Vol C 4.2.6.8 and 6.1.1.4'
Cu 0.2710 1.2020 13.3380 3.5828 7.1676 0.2470 5.6158 11.3966 1.6735 64.8126 1.1910 'International Tables Vol C 4.2.6.8 and 6.1.1.4'
I -0.7740 1.7190 20.1472 4.3470 18.9949 0.3814 7.5138 27.7660 2.2735 66.8776 4.0712 'International Tables Vol C 4.2.6.8 and 6.1.1.4'
N 0.0040 0.0030 12.2126 0.0057 3.1322 9.8933 2.0125 28.9975 1.1663 0.5826 -11.5290 'International Tables Vol C 4.2.6.8 and 6.1.1.4'
O 0.0070 0.0060 3.0485 13.2771 2.2868 5.7011 1.5463 0.3239 0.8670 32.9089 0.2508 'International Tables Vol C 4.2.6.8 and 6.1.1.4'

loop_
_geom_angle_atom_site_label_1
_geom_angle_atom_site_label_2
_geom_angle_atom_site_label_3
_geom_angle
_geom_angle_publ_flag
C2 C1 C6 120.7(5) yes
C2 C1 H11 119.6 no
C6 C1 H11 119.7 no
C1 C2 C3 118.3(6) yes
C1 C2 C38 124.1(5) yes
C3 C2 C38 117.6(5) yes
C2 C3 C4 120.9(6) yes
C2 C3 H31 119.5 no
C4 C3 H31 119.6 no
C3 C4 C5 120.7(6) yes
C3 C4 H41 119.8 no
C5 C4 H41 119.5 no
C4 C5 C6 119.8(6) yes
C4 C5 H51 120.5 no
C6 C5 H51 119.7 no
C5 C6 C1 119.6(5) yes
C5 C6 C7 117.6(6) yes
C1 C6 C7 122.8(5) yes
C6 C7 O8 121.5(6) yes
C6 C7 N9 115.6(6) yes
O8 C7 N9 122.9(6) yes
C7 N9 C10 123.4(6) yes
C7 N9 H91 118.1 no
C10 N9 H91 118.1 no
N9 C10 C11 111.7(6) yes
N9 C10 H101 109.4 no
C11 C10 H101 109.6 no
N9 C10 H102 108.4 no
C11 C10 H102 108.8 no
H101 C10 H102 108.9 no
C10 C11 O12 108.4(6) yes
C10 C11 H111 109.7 no
O12 C11 H111 109.5 no
C10 C11 H112 110.2 no
O12 C11 H112 109.5 no
H111 C11 H112 109.5 no
C11 O12 C13 119.5(4) yes
O12 C13 C14 119.67(5) yes
O12 C13 C18 119.81(5) yes
C14 C13 C18 120.52(5) yes
C13 C14 C15 119.43(6) yes
C13 C14 H141 120.2 no
C15 C14 H141 120.4 no
C14 C15 C16 121.08(6) yes
C14 C15 H151 119.0 no
C16 C15 H151 119.9 no
C15 C16 C17 118.61(6) yes
C15 C16 C19 120.2(3) yes
C17 C16 C19 121.1(3) yes
C16 C17 C18 121.01(6) yes
C16 C17 H171 118.7 no
C18 C17 H171 120.3 no
C13 C18 C17 119.33(6) yes
C13 C18 H181 120.5 no
C17 C18 H181 120.2 no
C16 C19 N20 115.52(5) yes
C16 C19 H191 107.9 no
N20 C19 H191 107.0 no
C16 C19 H192 108.4 no
N20 C19 H192 108.6 no
H191 C19 H192 109.4 no
C19 N20 C21 107.27(7) yes
C19 N20 Cu55 119.2(4) yes
C21 N20 Cu55 109.6(3) yes
C19 N20 H201 106.6 no
C21 N20 H201 106.5 no
Cu55 N20 H201 106.9 no
C19 N20 Cu55 119.2(4) yes
C19 N20 C121 107.19(7) yes
Cu55 N20 C121 104.4(4) yes
C19 N20 H202 108.0 no
Cu55 N20 H202 108.4 no
C121 N20 H202 109.4 no
N20 C21 C22 108.35(7) yes
N20 C21 H211 111.0 no
C22 C21 H211 110.6 no
N20 C21 H212 108.9 no
C22 C21 H212 108.7 no
H211 C21 H212 109.3 no
C21 C22 N23 105.92(7) yes
C21 C22 Cu55 77.40(18) yes
N23 C22 Cu55 36.7(7) yes
C21 C22 H221 102.8 no
N23 C22 H221 95.4 no
Cu55 C22 H221 124.3 no
C21 C22 H222 111.4 no
N23 C22 H222 114.5 no
Cu55 C22 H222 105.4 no
H221 C22 H222 124.5 no
C22 N23 C24 110.21(7) yes
C22 N23 Cu55 116.1(10) yes
C24 N23 Cu55 108.3(10) yes
C22 N23 H231 106.7 no
C24 N23 H231 107.4 no
Cu55 N23 H231 107.8 no
N23 C24 C25 105.90(7) yes
N23 C24 Cu55 41.4(7) yes
C25 C24 Cu55 77.66(18) yes
N23 C24 H241 116.9 no
C25 C24 H241 115.7 no
Cu55 C24 H241 104.8 no
N23 C24 H242 92.0 no
C25 C24 H242 101.8 no
Cu55 C24 H242 127.4 no
H241 C24 H242 121.1 no
C24 C25 N26 108.35(7) yes
C24 C25 Cu55 70.96(19) yes
N26 C25 Cu55 42.4(4) yes
C24 C25 H251 111.0 no
N26 C25 H251 111.4 no
Cu55 C25 H251 107.8 no
C24 C25 H252 101.2 no
N26 C25 H252 96.3 no
Cu55 C25 H252 122.6 no
H251 C25 H252 126.7 no
C25 N26 C27 107.29(7) yes
C25 N26 Cu55 107.6(6) yes
C27 N26 Cu55 124.9(12) yes
C25 N26 H261 105.5 no
C27 N26 H261 104.9 no
Cu55 N26 H261 105.1 no
N26 C27 C28 115.52(7) yes
N26 C27 H271 107.1 no
C28 C27 H271 107.8 no
N26 C27 H272 108.8 no
C28 C27 H272 108.3 no
H271 C27 H272 109.1 no
C27 C28 C29 121.2(9) yes
C27 C28 C33 120.2(8) yes
C29 C28 C33 118.56(6) yes
C28 C29 C30 121.05(6) yes
C28 C29 H291 119.5 no
C30 C29 H291 119.5 no
C29 C30 C31 119.39(6) yes
C29 C30 H301 120.5 no
C31 C30 H301 120.1 no
C30 C31 C32 120.49(6) yes
C30 C31 O34 119.71(6) yes
C32 C31 O34 119.75(6) yes
C31 C32 C33 119.35(6) yes
C31 C32 H321 120.5 no
C33 C32 H321 120.1 no
C32 C33 C28 121.02(6) yes
C32 C33 H331 119.0 no
C28 C33 H331 120.0 no
C31 O34 C35 125.0(4) yes
C35 O34 C131 116.0(4) yes
O34 C35 C36 109.3(5) yes
O34 C35 H351 109.3 no
C36 C35 H351 109.8 no
O34 C35 H352 109.8 no
C36 C35 H352 108.9 no
H351 C35 H352 109.8 no
C35 C36 N37 113.4(5) yes
C35 C36 H361 109.2 no
N37 C36 H361 109.3 no
C35 C36 H362 107.7 no
N37 C36 H362 108.4 no
H361 C36 H362 108.8 no
C36 N37 C38 120.4(5) yes
C36 N37 H371 118.3 no
C38 N37 H371 118.8 no
C2 C38 N37 120.4(5) yes
C2 C38 O39 119.7(5) yes
N37 C38 O39 119.9(5) yes
C41 N40 C45 118.9(5) yes
C41 N40 Cu55 121.3(4) yes
C45 N40 Cu55 119.8(4) yes
N40 C41 C42 122.6(5) yes
N40 C41 C51 114.0(5) yes
C42 C41 C51 123.4(6) yes
C41 C42 C43 117.8(5) yes
C41 C42 H421 120.8 no
C43 C42 H421 121.5 no
C42 C43 C44 120.8(5) yes
C42 C43 I46 119.8(4) yes
C44 C43 I46 119.4(4) yes
C43 C44 C45 117.4(5) yes
C43 C44 H441 122.5 no
C45 C44 H441 120.1 no
C44 C45 N40 122.6(5) yes
C44 C45 C47 123.0(5) yes
N40 C45 C47 114.4(5) yes
C45 C47 O48 122.0(6) yes
C45 C47 O49 113.0(5) yes
O48 C47 O49 125.0(6) yes
C47 O48 Cu55 108.6(4) yes
C47 O49 C50 115.5(5) yes
O49 C50 H501 109.4 no
O49 C50 H502 110.9 no
H501 C50 H502 108.3 no
O49 C50 H503 110.3 no
H501 C50 H503 108.3 no
H502 C50 H503 109.6 no
C41 C51 O52 122.1(6) yes
C41 C51 O53 112.2(5) yes
O52 C51 O53 125.7(6) yes
C51 O52 Cu55 108.4(4) yes
C51 O53 C54 116.4(5) yes
O53 C54 H541 109.3 no
O53 C54 H542 109.2 no
H541 C54 H542 109.7 no
O53 C54 H543 109.6 no
H541 C54 H543 108.9 no
H542 C54 H543 110.0 no
O48 Cu55 O52 149.02(14) yes
O48 Cu55 N20 87.86(19) yes
O52 Cu55 N20 97.96(18) yes
O48 Cu55 N40 75.11(17) yes
O52 Cu55 N40 74.09(18) yes
N20 Cu55 N40 94.93(17) yes
O48 Cu55 C24 114.7(3) yes
O52 Cu55 C24 93.2(3) yes
N20 Cu55 C24 105.3(2) yes
N40 Cu55 C24 157.5(2) yes
O48 Cu55 N26 104.7(5) yes
O52 Cu55 N26 77.3(4) yes
N20 Cu55 N26 163.0(4) yes
N40 Cu55 N26 99.3(3) yes
C24 Cu55 N26 59.2(2) yes
O48 Cu55 C25 104.2(3) yes
O52 Cu55 C25 92.6(3) yes
N20 Cu55 C25 136.2(2) yes
N40 Cu55 C25 128.8(2) yes
C24 Cu55 C25 31.38(13) yes
O48 Cu55 N23 95.9(4) yes
O52 Cu55 N23 115.1(4) yes
N20 Cu55 N23 81.3(2) yes
N40 Cu55 N23 170.4(4) yes
C24 Cu55 N23 30.4(3) yes
O48 Cu55 C22 101.9(4) yes
O52 Cu55 C22 106.5(4) yes
N20 Cu55 C22 55.59(17) yes
N40 Cu55 C22 150.5(2) yes
C24 Cu55 C22 50.47(15) yes
N26 Cu55 C25 30.0(2) yes
N26 Cu55 N23 86.0(3) yes
C25 Cu55 N23 56.0(2) yes
N26 Cu55 C22 109.6(3) yes
C25 Cu55 C22 80.65(18) yes
N23 Cu55 C22 27.2(3) yes
O48 Cu55 O52 149.02(14) yes
O48 Cu55 N20 87.86(19) yes
O52 Cu55 N20 97.96(18) yes
O48 Cu55 N40 75.11(17) yes
O52 Cu55 N40 74.09(18) yes
N20 Cu55 N40 94.93(17) yes
O48 Cu55 C121 88.8(2) yes
O52 Cu55 C121 111.4(2) yes
N20 Cu55 C121 30.43(18) yes
N40 Cu55 C121 124.3(2) yes
O48 Cu55 C122 72.8(2) yes
O52 Cu55 C122 135.6(2) yes
N20 Cu55 C122 58.48(17) yes
N40 Cu55 C122 138.5(2) yes
C121 Cu55 C122 31.10(12) yes
O48 Cu55 N123 88.6(2) yes
O52 Cu55 N123 122.1(3) yes
N20 Cu55 N123 85.3(3) yes
N40 Cu55 N123 163.7(3) yes
C121 Cu55 N123 54.86(19) yes
O48 Cu55 C124 73.4(3) yes
O52 Cu55 C124 131.4(3) yes
N20 Cu55 C124 109.13(19) yes
N40 Cu55 C124 139.1(3) yes
C121 Cu55 C124 80.32(17) yes
O48 Cu55 N126 82.7(4) yes
O52 Cu55 N126 96.7(3) yes
N20 Cu55 N126 164.1(3) yes
N40 Cu55 N126 95.0(2) yes
C121 Cu55 N126 136.0(2) yes
C122 Cu55 N123 31.5(2) yes
C122 Cu55 C124 50.65(14) yes
N123 Cu55 C124 29.3(2) yes
C122 Cu55 N126 106.3(2) yes
N123 Cu55 N126 81.8(3) yes
C124 Cu55 N126 55.9(2) yes
O57 Cl56 O58 108.8(3) yes
O57 Cl56 O59 109.1(4) yes
O58 Cl56 O59 110.4(3) yes
O57 Cl56 O60 108.8(3) yes
O58 Cl56 O60 109.2(3) yes
O59 Cl56 O60 110.6(4) yes
O62 Cl61 O63 108.9(7) yes
O62 Cl61 O64 109.6(7) yes
O63 Cl61 O64 109.4(7) yes
O62 Cl61 O65 111.3(7) yes
O63 Cl61 O65 110.9(8) yes
O64 Cl61 O65 106.8(7) yes
N20 C121 Cu55 45.1(3) yes
N20 C121 C122 108.43(7) yes
Cu55 C121 C122 70.58(14) yes
N20 C121 H1211 113.6 no
Cu55 C121 H1211 108.0 no
C122 C121 H1211 113.0 no
N20 C121 H1212 93.6 no
Cu55 C121 H1212 123.3 no
C122 C121 H1212 99.3 no
H1211 C121 H1212 126.2 no
C121 C122 Cu55 78.32(15) yes
C121 C122 N123 105.96(7) yes
Cu55 C122 N123 47.3(7) yes
C121 C122 H1221 116.8 no
Cu55 C122 H1221 102.7 no
N123 C122 H1221 120.4 no
C121 C122 H1222 99.6 no
Cu55 C122 H1222 130.9 no
N123 C122 H1222 88.5 no
H1221 C122 H1222 120.5 no
C122 N123 Cu55 101.2(8) yes
C122 N123 C124 110.15(7) yes
Cu55 N123 C124 107.3(8) yes
C122 N123 H1231 111.4 no
Cu55 N123 H1231 111.0 no
C124 N123 H1231 114.9 no
N123 C124 Cu55 43.4(6) yes
N123 C124 C125 105.96(7) yes
Cu55 C124 C125 77.73(19) yes
N123 C124 H1241 89.5 no
Cu55 C124 H1241 127.8 no
C125 C124 H1241 102.7 no
N123 C124 H1242 118.2 no
Cu55 C124 H1242 103.4 no
C125 C124 H1242 115.1 no
H1241 C124 H1242 121.6 no
C124 C125 N126 108.39(7) yes
C124 C125 H1251 108.4 no
N126 C125 H1251 108.7 no
C124 C125 H1252 109.9 no
N126 C125 H1252 111.8 no
H1251 C125 H1252 109.5 no
C125 N126 Cu55 108.1(6) yes
C125 N126 C127 107.25(7) yes
Cu55 N126 C127 122.4(11) yes
C125 N126 H1261 105.1 no
Cu55 N126 H1261 107.2 no
C127 N126 H1261 105.6 no
N126 C127 C128 115.53(7) yes
N126 C127 H1271 108.4 no
C128 C127 H1271 107.8 no
N126 C127 H1272 107.3 no
C128 C127 H1272 108.7 no
H1271 C127 H1272 109.1 no
C127 C128 C129 120.2(7) yes
C127 C128 C133 121.0(7) yes
C129 C128 C133 118.57(6) yes
C128 C129 C130 121.04(6) yes
C128 C129 H1291 119.7 no
C130 C129 H1291 119.3 no
C129 C130 C131 119.38(6) yes
C129 C130 H1301 120.6 no
C131 C130 H1301 120.1 no
O34 C131 C130 119.71(6) yes
O34 C131 C132 119.77(6) yes
C130 C131 C132 120.50(5) yes
C131 C132 C133 119.34(6) yes
C131 C132 H1321 120.4 no
C133 C132 H1321 120.3 no
C128 C133 C132 121.00(6) yes
C128 C133 H1331 119.8 no
C132 C133 H1331 119.2 no
O162 Cl161 O163 110.2(7) yes
O162 Cl161 O164 109.8(7) yes
O163 Cl161 O164 109.7(7) yes
O162 Cl161 O165 109.0(7) yes
O163 Cl161 O165 109.2(7) yes
O164 Cl161 O165 109.0(7) yes
H661 O66 H662 110.5 no

loop_
_geom_bond_atom_site_label_1
_geom_bond_atom_site_label_2
_geom_bond_distance
_geom_bond_publ_flag
C1 C2 1.386(7) yes
C1 C6 1.386(8) yes
C1 H11 0.919 no
C2 C3 1.390(8) yes
C2 C38 1.487(6) yes
C3 C4 1.368(9) yes
C3 H31 0.924 no
C4 C5 1.364(9) yes
C4 H41 0.927 no
C5 C6 1.388(8) yes
C5 H51 0.927 no
C6 C7 1.498(7) yes
C7 O8 1.235(8) yes
C7 N9 1.337(8) yes
N9 C10 1.444(8) yes
N9 H91 0.854 no
C10 C11 1.497(9) yes
C10 H101 0.971 no
C10 H102 0.966 no
C11 O12 1.404(8) yes
C11 H111 0.972 no
C11 H112 0.967 no
O12 C13 1.376(4) yes
C13 C14 1.368(4) yes
C13 C18 1.396(4) yes
C14 C15 1.380(4) yes
C14 H141 0.925 no
C15 C16 1.390(4) yes
C15 H151 0.931 no
C16 C17 1.380(4) yes
C16 C19 1.514(4) yes
C17 C18 1.374(4) yes
C17 H171 0.931 no
C18 H181 0.935 no
C19 N20 1.475(4) yes
C19 H191 0.972 no
C19 H192 0.969 no
N20 C21 1.472(6) yes
N20 Cu55 2.090(5) yes
N20 H201 0.950 no
N20 Cu55 2.090(5) yes
N20 C121 1.493(5) yes
N20 H202 0.955 no
C21 C22 1.502(5) yes
C21 H211 0.971 no
C21 H212 0.967 no
C22 N23 1.459(6) yes
C22 Cu55 2.868(7) yes
C22 H221 0.959 no
C22 H222 0.959 no
N23 C24 1.461(6) yes
N23 Cu55 1.909(17) yes
N23 H231 0.892 no
C24 C25 1.511(5) yes
C24 Cu55 2.743(9) yes
C24 H241 0.969 no
C24 H242 0.960 no
C25 N26 1.487(6) yes
C25 Cu55 2.835(8) yes
C25 H251 0.960 no
C25 H252 0.962 no
N26 C27 1.485(6) yes
N26 Cu55 2.005(11) yes
N26 H261 0.950 no
C27 C28 1.539(6) yes
C27 H271 0.972 no
C27 H272 0.967 no
C28 C29 1.396(5) yes
C28 C33 1.388(5) yes
C29 C30 1.390(5) yes
C29 H291 0.930 no
C30 C31 1.381(5) yes
C30 H301 0.929 no
C31 C32 1.396(5) yes
C31 O34 1.395(6) yes
C32 C33 1.388(5) yes
C32 H321 0.929 no
C33 H331 0.930 no
O34 C35 1.411(8) yes
O34 C35 1.411(8) yes
O34 C131 1.378(5) yes
C35 C36 1.498(9) yes
C35 H351 0.970 no
C35 H352 0.973 no
C36 N37 1.436(8) yes
C36 H361 0.972 no
C36 H362 0.967 no
N37 C38 1.326(7) yes
N37 H371 0.854 no
C38 O39 1.237(7) yes
N40 C41 1.335(7) yes
N40 C45 1.336(7) yes
N40 Cu55 2.030(5) yes
C41 C42 1.380(8) yes
C41 C51 1.493(8) yes
C42 C43 1.383(8) yes
C42 H421 0.926 no
C43 C44 1.376(8) yes
C43 I46 2.093(5) yes
C44 C45 1.390(8) yes
C44 H441 0.929 no
C45 C47 1.491(8) yes
C47 O48 1.220(7) yes
C47 O49 1.308(8) yes
O48 Cu55 2.370(5) yes
O49 C50 1.462(8) yes
C50 H501 0.972 no
C50 H502 0.951 no
C50 H503 0.953 no
C51 O52 1.215(7) yes
C51 O53 1.310(8) yes
O52 Cu55 2.406(5) yes
O53 C54 1.453(8) yes
C54 H541 0.967 no
C54 H542 0.955 no
C54 H543 0.965 no
Cu55 C121 2.855(7) yes
Cu55 C122 2.749(8) yes
Cu55 N123 2.060(15) yes
Cu55 C124 2.862(8) yes
Cu55 N126 2.117(11) yes
Cl56 O57 1.452(5) yes
Cl56 O58 1.441(4) yes
Cl56 O59 1.404(6) yes
Cl56 O60 1.433(5) yes
Cl61 O62 1.444(8) yes
Cl61 O63 1.424(9) yes
Cl61 O64 1.421(9) yes
Cl61 O65 1.431(9) yes
C121 C122 1.506(5) yes
C121 H1211 0.944 no
C121 H1212 0.987 no
C122 N123 1.464(6) yes
C122 H1221 0.967 no
C122 H1222 0.957 no
N123 C124 1.466(6) yes
N123 H1231 0.880 no
C124 C125 1.507(5) yes
C124 H1241 0.959 no
C124 H1242 0.954 no
C125 N126 1.480(6) yes
C125 H1251 0.982 no
C125 H1252 0.956 no
N126 C127 1.481(6) yes
N126 H1261 0.949 no
C127 C128 1.526(6) yes
C127 H1271 0.987 no
C127 H1272 0.957 no
C128 C129 1.393(5) yes
C128 C133 1.386(5) yes
C129 C130 1.382(5) yes
C129 H1291 0.931 no
C130 C131 1.374(5) yes
C130 H1301 0.927 no
C131 C132 1.395(5) yes
C132 C133 1.377(5) yes
C132 H1321 0.928 no
C133 H1331 0.928 no
Cl161 O162 1.416(9) yes
Cl161 O163 1.445(8) yes
Cl161 O164 1.417(8) yes
Cl161 O165 1.431(9) yes
O66 H661 0.910 no
O66 H662 0.909 no

loop_
_geom_hbond_atom_site_label_D
_geom_hbond_atom_site_label_H
_geom_hbond_atom_site_label_A
_geom_hbond_site_symmetry_A
_geom_hbond_angle_DHA
_geom_hbond_distance_DH
_geom_hbond_distance_HA
_geom_hbond_distance_DA
_geom_hbond_publ_flag
C1 H11 O58 . 161.51 0.919 2.515 3.399(12) yes
C3 H31 O49 2_666 162.4 0.924 2.430 3.323(12) yes
C4 H41 O62 3_554 163.8 0.927 2.583 3.483(12) yes
N9 H91 O57 . 147.5 0.854 2.241 2.996(12) yes
C11 H112 O39 1_455 132.53 0.967 2.469 3.203(12) yes
C15 H151 O8 2_566 165.17 0.931 2.395 3.303(12) yes
C124 H231 C22 . 149.5 1.169 1.916 2.983(12) yes
C124 H231 C121 . 176.0 1.169 2.519 3.687(12) yes
C124 H231 C122 . 155.2 1.169 1.290 2.402(12) yes
C25 H252 O65 1_565 165.8 0.962 1.841 2.784(12) yes
C25 H252 O165 1_565 148.8 0.962 2.358 3.220(12) yes
N26 H261 O165 1_565 132.9 0.950 2.427 3.151(12) yes
C27 H271 O62 4_656 157.1 0.972 2.042 2.962(12) yes
C127 H272 O64 4_656 140.9( 1.058 2.453 3.341(12) yes
C29 H291 O62 4_656 139.5 0.930 2.472 3.236(12) yes
C35 H351 O60 2_676 138.78 0.970 2.531 3.323(12) yes
N37 H371 O58 . 168.67 0.854 2.301 3.143(12) yes
C42 H421 O58 . 166.84 0.926 2.471 3.379(12) yes
C44 H441 O39 2_666 165.10 0.929 2.363 3.270(12) yes
C50 H502 O64 . 123.4 0.951 2.517 3.142(12) yes
C50 H502 O163 . 149.9 0.951 2.464 3.322(12) yes
C54 H541 O59 . 134.0 0.967 2.509 3.256(12) yes
C54 H542 O66 1_565 161.2 0.955 2.308 3.226(12) yes
C22 H1211 C19 . 122.2 1.113 2.463 3.198(12) yes
C24 H1231 C22 . 164.2 1.004 1.413 2.395(12) yes
C24 H1231 C121 . 159.1 1.004 2.543 3.499(12) yes
C24 H1231 C122 . 148.6 1.004 1.964 2.869(12) yes
C125 H1252 O163 4_656 152.7 0.956 2.419 3.298(12) yes
N126 H1261 O62 4_656 158.7 0.949 2.292 3.195(12) yes
C127 H1272 O165 1_565 147.8 0.957 1.883 2.741(12) yes
C29 H1291 C27 . 121.8 0.716 2.106 2.557(12) yes
C29 H1291 O62 4_656 159.8 0.716 2.554 3.236(12) yes
C129 H1291 O62 4_656 163.5 0.931 2.554 3.457(12) yes
N20 H201 O8 2_566 171.16 0.950 2.248 3.190(12) yes
N20 H202 O8 2_566 173.52 0.955 2.239 3.190(12) yes
O66 H661 O63 . 179.1 0.910 1.687 2.597(12) yes
O66 H661 O163 . 162.1 0.910 2.172 3.052(12) yes
O66 H661 O165 . 124.3 0.910 1.859 2.488(12) yes
O66 H662 O39 2_666 164.9 0.909 1.931 2.819(12) yes

loop_
_platon_squeeze_void_nr
_platon_squeeze_void_average_x
_platon_squeeze_void_average_y
_platon_squeeze_void_average_z
_platon_squeeze_void_volume
_platon_squeeze_void_count_electrons
_platon_squeeze_void_content
1 -0.194 0.440 0.166 131 32 ' '
2 0.194 0.940 0.334 131 32 ' '
3 -0.194 0.060 0.666 131 32 ' '
4 0.194 0.560 0.834 131 32 ' '
